data_7010158
loop_
_publ_author_name
'Watase, Seiji'
'Nakamoto, Masami'
'Kitamura, Takayuki'
'Kanehisa, Nobuko'
'Kai, Yasushi'
'Yanagida, Shozo'

_publ_section_title
;
 Solid-state luminescence and crystal structures of novel gold(I)
 benzenethiolate complexes
;
_journal_issue 20
_journal_name_full 'Journal of the Chemical Society, Dalton Transactions'
_journal_page_first 3585
_journal_paper_doi 10.1039/b006572m
_journal_year 2000
_chemical_formula_sum 'C28 H44 Au Cl2 N S2'
_chemical_formula_weight 726.65
_space_group_IT_number 9
_symmetry_cell_setting monoclinic
_symmetry_Int_Tables_number 9
_symmetry_space_group_name_Hall 'C -2yc'
_symmetry_space_group_name_H-M 'C 1 c 1'
_audit_creation_date 'Fri Jul  2 20:31:22 1999'
_audit_creation_method 'from TEXRAY.INF file'
_cell_angle_alpha 90
_cell_angle_beta 108.68(1)
_cell_angle_gamma 90
_cell_formula_units_Z 4
_cell_length_a 14.191(3)
_cell_length_b 13.549(5)
_cell_length_c 17.109(3)
_cell_measurement_reflns_used 25
_cell_measurement_temperature 296.2
_cell_measurement_theta_max 15.0
_cell_measurement_theta_min 14.8
_cell_volume 3116.3(14)
_computing_cell_refinement 'MSC/AFC Diffractometer Control'
_computing_data_collection 'MSC/AFC Diffractometer Control'
_computing_data_reduction teXsan
_computing_publication_material teXsan
_computing_structure_refinement teXsan
_diffrn_ambient_temperature 296.2
_diffrn_measurement_device_type 'Rigaku AFC5R'
_diffrn_measurement_method \w-2\q
_diffrn_orient_matrix_UB_11 -0.03540
_diffrn_orient_matrix_UB_12 0.06485
_diffrn_orient_matrix_UB_13 -0.01177
_diffrn_orient_matrix_UB_21 0.06542
_diffrn_orient_matrix_UB_22 0.03512
_diffrn_orient_matrix_UB_23 0.01680
_diffrn_orient_matrix_UB_31 0.00078
_diffrn_orient_matrix_UB_32 -0.00297
_diffrn_orient_matrix_UB_33 -0.05819
_diffrn_radiation_detector 'scintillation counter'
_diffrn_radiation_monochromator graphite
_diffrn_radiation_source 'Rigaku rotating anode'
_diffrn_radiation_type 'Mo K\a'
_diffrn_radiation_wavelength 0.7107
_diffrn_reflns_av_R_equivalents 0.112
_diffrn_reflns_av_sigmaI/netI 0.153
_diffrn_reflns_limit_h_max 18
_diffrn_reflns_limit_h_min 0
_diffrn_reflns_limit_k_max 17
_diffrn_reflns_limit_k_min 0
_diffrn_reflns_limit_l_max 21
_diffrn_reflns_limit_l_min -22
_diffrn_reflns_number 3723
_diffrn_reflns_reduction_process 'Lp corrections applied'
_diffrn_reflns_theta_max 27.49
_diffrn_reflns_theta_min 2.51
_diffrn_standards_decay_% -7.62
_diffrn_standards_interval_count 150
_diffrn_standards_number 3
_exptl_absorpt_coefficient_mu 5.060
_exptl_absorpt_correction_T_max 0.996
_exptl_absorpt_correction_T_min 0.881
_exptl_absorpt_correction_type psi-scan
_exptl_absorpt_process_details '(North, Phillips & Mathews, 1968)'
_exptl_crystal_colour colorless
_exptl_crystal_density_diffrn 1.549
_exptl_crystal_density_method 'not measured'
_exptl_crystal_description prismatic
_exptl_crystal_F_000 1456.00
_exptl_crystal_size_max 0.300
_exptl_crystal_size_mid 0.100
_exptl_crystal_size_min 0.100
_refine_diff_density_max 0.74
_refine_diff_density_min -0.58
_refine_ls_extinction_method none
_refine_ls_goodness_of_fit_ref 1.645
_refine_ls_hydrogen_treatment refall
_refine_ls_matrix_type full
_refine_ls_number_constraints 0
_refine_ls_number_parameters 483
_refine_ls_number_reflns 1522
_refine_ls_number_restraints 0
_refine_ls_R_factor_all 0.0437
_refine_ls_R_factor_gt 0.0437
_refine_ls_shift/su_max 3.7360
_refine_ls_shift/su_mean 0.8630
_refine_ls_structure_factor_coef F
_refine_ls_weighting_details 'w = 1/[\s^2^(Fo) + 0.00002|Fo|^2^]'
_refine_ls_weighting_scheme calc
_refine_ls_wR_factor_gt 0.0318
_refine_ls_wR_factor_ref 0.0350
_reflns_number_gt 1522
_reflns_number_total 3566
_reflns_threshold_expression >2.0sigma(I)
_cod_data_source_file b006572m.txt
_cod_data_source_block 4
_cod_depositor_comments
;
The following automatic conversions were performed:
'_reflns_observed_expression' tag replaced with
'_reflns_threshold_expression' tag as specified in the replacement
file
'cod-tools/trunk/perl-scripts/inputs/replacement_tags.lst'.

'_atom_site_calc_flags'
tag replaced with '_atom_site_calc_flag' tag as specified in the
replacement file
'cod-tools/trunk/perl-scripts/inputs/replacement_tags.lst'.

'_atom_type_scat_imag'
tag replaced with '_atom_type_scat_dispersion_imag' tag as specified
in the replacement file
'cod-tools/trunk/perl-scripts/inputs/replacement_tags.lst'.

Automatic conversion script
Id: cif_correct_tags 3137 2015-03-23 15:08:43Z antanas 
;
_cod_original_cell_volume 3116(1)
_cod_original_sg_symbol_H-M 'C c          '
_cod_original_formula_sum 'C28 H44 Au Cl2 N S2 '
_cod_database_code 7010158

loop_
_symmetry_equiv_pos_as_xyz
x,y,z
x,-y,1/2+z
1/2+x,1/2+y,z
1/2+x,1/2-y,1/2+z

loop_
_atom_site_label
_atom_site_type_symbol
_atom_site_fract_x
_atom_site_fract_y
_atom_site_fract_z
_atom_site_U_iso_or_equiv
_atom_site_adp_type
_atom_site_occupancy
_atom_site_calc_flag
_atom_site_refinement_flags
_atom_site_disorder_assembly
_atom_site_disorder_group
Au(1) Au 0.331(1) -0.01320(4) 0.684(1) 0.0557(1) Uani 1.00 d . . .
Cl(1) Cl 0.724(1) -0.0459(5) 0.808(1) 0.096(2) Uani 1.00 d . . .
Cl(2) Cl -0.063(1) -0.0252(6) 0.513(1) 0.101(2) Uani 1.00 d . . .
S(1) S 0.493(2) -0.0164(7) 0.763(1) 0.073(2) Uani 1.00 d . . .
S(2) S 0.167(2) -0.0332(7) 0.604(1) 0.063(2) Uani 1.00 d . . .
N(1) N -0.243(2) 0.637(1) 0.414(1) 0.044(4) Uani 1.00 d . . .
C(1) C 0.559(2) 0.065(2) 0.722(1) 0.041(5) Uani 1.00 d . . .
C(2) C 0.668(2) 0.052(1) 0.746(1) 0.052(5) Uani 1.00 d . . .
C(3) C 0.723(2) 0.116(1) 0.714(2) 0.062(7) Uani 0.89 d P . .
C(4) C 0.681(2) 0.195(1) 0.665(2) 0.072(6) Uani 1.00 d . . .
C(5) C 0.578(2) 0.214(2) 0.644(2) 0.061(6) Uani 1.00 d . . .
C(6) C 0.519(3) 0.149(2) 0.670(2) 0.057(7) Uani 1.00 d . . .
C(7) C 0.093(2) 0.069(2) 0.619(1) 0.051(5) Uani 1.00 d . . .
C(8) C -0.011(2) 0.072(2) 0.583(2) 0.071(6) Uani 1.00 d . . .
C(9) C -0.075(3) 0.141(2) 0.589(2) 0.11(1) Uani 1.00 d . . .
C(10) C -0.030(2) 0.215(2) 0.641(2) 0.088(8) Uani 1.00 d . . .
C(11) C 0.070(2) 0.221(2) 0.684(2) 0.071(6) Uani 1.00 d . . .
C(12) C 0.139(3) 0.148(2) 0.675(2) 0.059(7) Uani 1.00 d . . .
C(13) C -0.205(2) 0.541(2) 0.458(2) 0.050(6) Uani 1.00 d . . .
C(14) C -0.184(2) 0.461(1) 0.403(2) 0.039(6) Uani 1.00 d . . .
C(15) C -0.139(2) 0.373(2) 0.462(2) 0.067(9) Uani 1.00 d . . .
C(16) C -0.119(3) 0.294(2) 0.399(2) 0.069(9) Uani 1.00 d . . .
C(17) C -0.178(2) 0.688(2) 0.370(1) 0.041(5) Uani 1.00 d . . .
C(18) C -0.072(2) 0.703(1) 0.425(1) 0.046(5) Uani 1.00 d . . .
C(19) C -0.016(2) 0.758(2) 0.375(2) 0.061(6) Uani 1.00 d . . .
C(20) C 0.087(3) 0.773(2) 0.419(3) 0.10(1) Uani 1.00 d . . .
C(21) C -0.263(2) 0.710(2) 0.482(2) 0.048(6) Uani 1.00 d . . .
C(22) C -0.306(2) 0.809(1) 0.451(1) 0.052(5) Uani 1.00 d . . .
C(23) C -0.321(2) 0.863(1) 0.526(2) 0.066(7) Uani 1.00 d . . .
C(24) C -0.363(4) 0.966(2) 0.503(3) 0.11(1) Uani 1.00 d . . .
C(25) C -0.344(2) 0.622(1) 0.346(1) 0.048(5) Uani 1.00 d . . .
C(26) C -0.428(2) 0.577(2) 0.380(2) 0.072(9) Uani 1.00 d . . .
C(27) C -0.509(2) 0.530(2) 0.308(2) 0.072(7) Uani 1.00 d . . .
C(28) C -0.559(2) 0.605(2) 0.239(2) 0.102(10) Uani 1.00 d . . .
H(1) H 0.79(1) 0.098(10) 0.731(9) 0.07(5) Uiso 1.00 calc . . .
H(2) H 0.72(1) 0.24(1) 0.65(1) 0.06(6) Uiso 1.00 calc . . .
H(3) H 0.55(1) 0.27(1) 0.612(9) 0.07(7) Uiso 1.00 calc . . .
H(4) H 0.44(2) 0.16(2) 0.65(1) 0.08(9) Uiso 1.00 calc . . .
H(5) H -0.15(1) 0.15(2) 0.56(1) 0.2(1) Uiso 1.00 calc . . .
H(6) H -0.07(1) 0.27(1) 0.65(1) 0.12(7) Uiso 1.00 calc . . .
H(7) H 0.10(2) 0.27(2) 0.72(1) 0.09(7) Uiso 1.00 calc . . .
H(8) H 0.20(1) 0.15(2) 0.70(1) 0.02(9) Uiso 1.00 calc . . .
H(9) H -0.16(1) 0.55(1) 0.50(1) 0.04(7) Uiso 1.00 calc . . .
H(10) H -0.254(9) 0.52(1) 0.484(8) 0.06(5) Uiso 1.00 calc . . .
H(11) H -0.14(1) 0.49(1) 0.378(9) 0.07(5) Uiso 1.00 calc . . .
H(12) H -0.240(10) 0.441(9) 0.360(9) 0.03(5) Uiso 1.00 calc . . .
H(13) H -0.07(2) 0.40(1) 0.50(1) 0.06(7) Uiso 1.00 calc . . .
H(14) H -0.19(2) 0.35(2) 0.49(1) 0.06(9) Uiso 1.00 calc . . .
H(15) H -0.08(2) 0.32(1) 0.38(1) 0.12(10) Uiso 1.00 calc . . .
H(16) H -0.10(1) 0.23(1) 0.43(1) 0.09(6) Uiso 1.00 calc . . .
H(17) H -0.18(1) 0.28(1) 0.36(1) 0.09(7) Uiso 1.00 calc . . .
H(18) H -0.174(10) 0.648(9) 0.324(8) 0.03(4) Uiso 1.00 calc . . .
H(19) H -0.202(10) 0.751(10) 0.353(8) 0.03(5) Uiso 1.00 calc . . .
H(20) H -0.043(10) 0.646(9) 0.442(9) 0.02(5) Uiso 1.00 calc . . .
H(21) H -0.070(10) 0.740(9) 0.474(9) 0.05(4) Uiso 1.00 calc . . .
H(22) H -0.02(1) 0.728(10) 0.329(9) 0.07(5) Uiso 1.00 calc . . .
H(23) H -0.04(1) 0.82(1) 0.36(1) 0.07(6) Uiso 1.00 calc . . .
H(24) H 0.11(2) 0.72(2) 0.43(2) 0.1(1) Uiso 1.00 calc . . .
H(25) H 0.11(1) 0.80(1) 0.39(1) 0.06(9) Uiso 1.00 calc . . .
H(26) H 0.09(2) 0.81(2) 0.47(1) 0.2(1) Uiso 1.00 calc . . .
H(27) H -0.20(2) 0.72(1) 0.522(10) 0.06(6) Uiso 1.00 calc . . .
H(28) H -0.31(1) 0.674(10) 0.506(9) 0.06(5) Uiso 1.00 calc . . .
H(29) H -0.260(10) 0.842(10) 0.433(8) 0.04(5) Uiso 1.00 calc . . .
H(30) H -0.36(1) 0.803(10) 0.414(9) 0.06(5) Uiso 1.00 calc . . .
H(31) H -0.26(1) 0.87(1) 0.56(1) 0.12(7) Uiso 1.00 calc . . .
H(32) H -0.37(1) 0.83(1) 0.546(9) 0.07(5) Uiso 1.00 calc . . .
H(33) H -0.33(2) 1.00(2) 0.47(1) 0.2(1) Uiso 1.00 calc . . .
H(34) H -0.37(2) 0.99(2) 0.56(1) 0.1(1) Uiso 1.00 calc . . .
H(35) H -0.42(3) 0.98(3) 0.46(2) 0.1(2) Uiso 1.00 calc . . .
H(36) H -0.36(1) 0.683(10) 0.326(8) 0.06(5) Uiso 1.00 calc . . .
H(37) H -0.335(9) 0.580(9) 0.305(8) 0.06(4) Uiso 1.00 calc . . .
H(38) H -0.46(1) 0.62(1) 0.41(1) 0.08(7) Uiso 1.00 calc . . .
H(39) H -0.40(2) 0.54(2) 0.42(2) 0.1(1) Uiso 1.00 calc . . .
H(40) H -0.48(1) 0.48(1) 0.282(9) 0.12(7) Uiso 1.00 calc . . .
H(41) H -0.56(1) 0.51(1) 0.332(9) 0.07(5) Uiso 1.00 calc . . .
H(42) H -0.61(1) 0.57(1) 0.20(1) 0.15(8) Uiso 1.00 calc . . .
H(43) H -0.59(2) 0.66(1) 0.28(1) 0.1(1) Uiso 1.00 calc . . .
H(44) H -0.52(1) 0.62(1) 0.22(1) 0.11(8) Uiso 1.00 calc . . .

loop_
_atom_site_aniso_label
_atom_site_aniso_U_11
_atom_site_aniso_U_22
_atom_site_aniso_U_33
_atom_site_aniso_U_12
_atom_site_aniso_U_13
_atom_site_aniso_U_23
Au(1) 0.0498(2) 0.0698(4) 0.0510(3) 0.000(1) 0.0212(2) 0.0098(10)
Cl(1) 0.049(3) 0.099(4) 0.128(6) 0.020(3) 0.013(4) 0.037(4)
Cl(2) 0.061(3) 0.148(6) 0.084(4) -0.019(4) 0.007(3) -0.019(5)
S(1) 0.054(2) 0.096(7) 0.059(4) 0.006(5) 0.005(3) 0.026(4)
S(2) 0.049(2) 0.067(5) 0.078(5) -0.007(4) 0.028(3) -0.005(4)
N(1) 0.055(8) 0.057(8) 0.025(6) -0.014(8) 0.021(5) -0.016(5)
C(1) 0.044(7) 0.07(1) 0.004(9) 0.006(8) 0.001(7) -0.013(7)
C(2) 0.045(7) 0.040(9) 0.07(1) -0.009(6) 0.012(8) -0.027(6)
C(3) 0.05(1) 0.07(1) 0.07(1) -0.003(9) 0.03(1) -0.011(9)
C(4) 0.08(1) 0.07(1) 0.07(1) -0.01(1) 0.03(1) -0.012(9)
C(5) 0.081(10) 0.07(2) 0.03(1) -0.02(1) 0.01(1) -0.01(1)
C(6) 0.07(2) 0.07(1) 0.03(1) 0.00(1) 0.01(1) -0.006(8)
C(7) 0.063(10) 0.062(10) 0.02(1) 0.004(7) -0.001(9) 0.000(9)
C(8) 0.064(9) 0.09(1) 0.06(1) -0.005(9) 0.02(1) 0.021(8)
C(9) 0.13(3) 0.12(2) 0.12(2) 0.00(1) 0.07(2) -0.02(2)
C(10) 0.11(1) 0.06(1) 0.11(2) 0.02(1) 0.06(1) 0.02(1)
C(11) 0.12(1) 0.07(1) 0.02(1) 0.00(1) 0.03(1) -0.02(1)
C(12) 0.09(2) 0.08(1) 0.02(1) -0.023(10) 0.03(1) -0.013(9)
C(13) 0.03(1) 0.049(9) 0.06(1) 0.00(1) 0.00(1) -0.009(7)
C(14) 0.04(1) 0.040(9) 0.04(1) -0.004(9) 0.02(1) 0.012(5)
C(15) 0.08(2) 0.05(1) 0.07(2) 0.03(2) 0.03(2) 0.012(9)
C(16) 0.06(2) 0.05(1) 0.09(2) 0.05(1) 0.03(2) 0.01(1)
C(17) 0.029(9) 0.05(1) 0.04(1) -0.008(9) 0.011(7) -0.003(9)
C(18) 0.043(9) 0.07(1) 0.02(1) 0.002(9) 0.005(7) 0.006(9)
C(19) 0.071(9) 0.07(1) 0.05(1) -0.01(1) 0.035(8) 0.00(1)
C(20) 0.07(1) 0.08(3) 0.15(3) -0.01(2) 0.05(2) 0.02(2)
C(21) 0.04(1) 0.07(1) 0.04(1) 0.02(1) 0.02(1) -0.010(8)
C(22) 0.07(1) 0.053(9) 0.036(9) -0.011(9) 0.015(9) -0.002(7)
C(23) 0.08(2) 0.07(1) 0.05(1) 0.00(1) 0.03(1) -0.006(9)
C(24) 0.15(4) 0.08(2) 0.11(2) 0.03(2) 0.05(3) -0.06(2)
C(25) 0.048(9) 0.06(1) 0.036(8) 0.000(9) 0.016(6) -0.004(9)
C(26) 0.04(1) 0.11(3) 0.06(2) 0.00(1) 0.02(1) 0.00(2)
C(27) 0.04(1) 0.07(1) 0.11(2) -0.028(9) 0.03(1) 0.00(1)
C(28) 0.06(1) 0.15(2) 0.10(2) -0.03(1) 0.02(1) 0.02(1)

loop_
_atom_type_symbol
_atom_type_description
_atom_type_scat_dispersion_real
_atom_type_scat_dispersion_imag
_atom_type_scat_source
C C 0.003 0.002
;International Tables for Crystallography
(1992, Vol. C, Tables 4.2.6.8 and 6.1.1.1)
;
H H 0.000 0.000
;International Tables for Crystallography
(1992, Vol. C, Table 6.1.1.2)
;
S S 0.125 0.123
;International Tables for Crystallography
(1992, Vol. C, Tables 4.2.6.8 and 6.1.1.1)
;
N N 0.006 0.003
;International Tables for Crystallography
(1992, Vol. C, Tables 4.2.6.8 and 6.1.1.1)
;
Au Au -2.013 8.802
;International Tables for Crystallography
(1992, Vol. C, Tables 4.2.6.8 and 6.1.1.1)
;
Cl Cl 0.148 0.159
;International Tables for Crystallography
(1992, Vol. C, Tables 4.2.6.8 and 6.1.1.1)
;

loop_
_geom_angle_atom_site_label_1
_geom_angle_atom_site_label_2
_geom_angle_atom_site_label_3
_geom_angle
_geom_angle_site_symmetry_1
_geom_angle_site_symmetry_2
_geom_angle_site_symmetry_3
_geom_angle_publ_flag
S(1) Au(1) S(2) 172.1(3) 1_555 1_555 1_555 yes
Au(1) S(1) C(1) 109(1) 1_555 1_555 1_555 yes
Au(1) S(2) C(7) 109(1) 1_555 1_555 1_555 yes
C(13) N(1) C(17) 115(2) 1_555 1_555 1_555 yes
C(13) N(1) C(21) 107(2) 1_555 1_555 1_555 yes
C(13) N(1) C(25) 110(2) 1_555 1_555 1_555 yes
C(17) N(1) C(21) 110(2) 1_555 1_555 1_555 yes
C(17) N(1) C(25) 104(2) 1_555 1_555 1_555 yes
C(21) N(1) C(25) 107(2) 1_555 1_555 1_555 yes
S(1) C(1) C(2) 118(2) 1_555 1_555 1_555 yes
S(1) C(1) C(6) 125(3) 1_555 1_555 1_555 yes
C(2) C(1) C(6) 115(4) 1_555 1_555 1_555 yes
Cl(1) C(2) C(1) 119(2) 1_555 1_555 1_555 yes
Cl(1) C(2) C(3) 122(2) 1_555 1_555 1_555 yes
C(1) C(2) C(3) 118(3) 1_555 1_555 1_555 yes
C(2) C(3) C(4) 123(3) 1_555 1_555 1_555 yes
C(2) C(3) H(1) 105(14) 1_555 1_555 1_555 no
C(4) C(3) H(1) 130(14) 1_555 1_555 1_555 no
C(3) C(4) C(5) 119(3) 1_555 1_555 1_555 yes
C(3) C(4) H(2) 121(12) 1_555 1_555 1_555 no
C(5) C(4) H(2) 118(12) 1_555 1_555 1_555 no
C(4) C(5) C(6) 120(4) 1_555 1_555 1_555 yes
C(4) C(5) H(3) 121(17) 1_555 1_555 1_555 no
C(6) C(5) H(3) 118(17) 1_555 1_555 1_555 no
C(1) C(6) C(5) 122(4) 1_555 1_555 1_555 yes
C(1) C(6) H(4) 116(13) 1_555 1_555 1_555 no
C(5) C(6) H(4) 120(13) 1_555 1_555 1_555 no
S(2) C(7) C(8) 121(3) 1_555 1_555 1_555 yes
S(2) C(7) C(12) 121(3) 1_555 1_555 1_555 yes
C(8) C(7) C(12) 116(4) 1_555 1_555 1_555 yes
Cl(2) C(8) C(7) 116(3) 1_555 1_555 1_555 yes
Cl(2) C(8) C(9) 115(3) 1_555 1_555 1_555 yes
C(7) C(8) C(9) 128(4) 1_555 1_555 1_555 yes
C(8) C(9) C(10) 113(5) 1_555 1_555 1_555 yes
C(8) C(9) H(5) 126(20) 1_555 1_555 1_555 no
C(10) C(9) H(5) 118(20) 1_555 1_555 1_555 no
C(9) C(10) C(11) 125(4) 1_555 1_555 1_555 yes
C(9) C(10) H(6) 120(23) 1_555 1_555 1_555 no
C(11) C(10) H(6) 114(22) 1_555 1_555 1_555 no
C(10) C(11) C(12) 121(3) 1_555 1_555 1_555 yes
C(10) C(11) H(7) 133(24) 1_555 1_555 1_555 no
C(12) C(11) H(7) 105(24) 1_555 1_555 1_555 no
C(7) C(12) C(11) 115(4) 1_555 1_555 1_555 yes
C(7) C(12) H(8) 124(19) 1_555 1_555 1_555 no
C(11) C(12) H(8) 119(18) 1_555 1_555 1_555 no
N(1) C(13) C(14) 116(2) 1_555 1_555 1_555 yes
N(1) C(13) H(9) 112(21) 1_555 1_555 1_555 no
N(1) C(13) H(10) 104(14) 1_555 1_555 1_555 no
C(14) C(13) H(9) 114(20) 1_555 1_555 1_555 no
C(14) C(13) H(10) 114(12) 1_555 1_555 1_555 no
H(9) C(13) H(10) 91(27) 1_555 1_555 1_555 no
C(13) C(14) C(15) 107(2) 1_555 1_555 1_555 yes
C(13) C(14) H(11) 107(18) 1_555 1_555 1_555 no
C(13) C(14) H(12) 116(13) 1_555 1_555 1_555 no
C(15) C(14) H(11) 111(19) 1_555 1_555 1_555 no
C(15) C(14) H(12) 110(11) 1_555 1_555 1_555 no
H(11) C(14) H(12) 103(25) 1_555 1_555 1_555 no
C(14) C(15) C(16) 102(2) 1_555 1_555 1_555 yes
C(14) C(15) H(13) 101(15) 1_555 1_555 1_555 no
C(14) C(15) H(14) 109(16) 1_555 1_555 1_555 no
C(16) C(15) H(13) 110(16) 1_555 1_555 1_555 no
C(16) C(15) H(14) 112(17) 1_555 1_555 1_555 no
H(13) C(15) H(14) 118(24) 1_555 1_555 1_555 no
C(15) C(16) H(15) 109(36) 1_555 1_555 1_555 no
C(15) C(16) H(16) 108(17) 1_555 1_555 1_555 no
C(15) C(16) H(17) 99(23) 1_555 1_555 1_555 no
H(15) C(16) H(16) 115(36) 1_555 1_555 1_555 no
H(15) C(16) H(17) 119(43) 1_555 1_555 1_555 no
H(16) C(16) H(17) 102(27) 1_555 1_555 1_555 no
N(1) C(17) C(18) 114(2) 1_555 1_555 1_555 yes
N(1) C(17) H(18) 112(11) 1_555 1_555 1_555 no
N(1) C(17) H(19) 109(13) 1_555 1_555 1_555 no
C(18) C(17) H(18) 104(12) 1_555 1_555 1_555 no
C(18) C(17) H(19) 103(13) 1_555 1_555 1_555 no
H(18) C(17) H(19) 112(18) 1_555 1_555 1_555 no
C(17) C(18) C(19) 108(2) 1_555 1_555 1_555 yes
C(17) C(18) H(20) 109(13) 1_555 1_555 1_555 no
C(17) C(18) H(21) 111(12) 1_555 1_555 1_555 no
C(19) C(18) H(20) 109(13) 1_555 1_555 1_555 no
C(19) C(18) H(21) 112(13) 1_555 1_555 1_555 no
H(20) C(18) H(21) 105(18) 1_555 1_555 1_555 no
C(18) C(19) C(20) 114(3) 1_555 1_555 1_555 yes
C(18) C(19) H(22) 112(18) 1_555 1_555 1_555 no
C(18) C(19) H(23) 114(17) 1_555 1_555 1_555 no
C(20) C(19) H(22) 110(19) 1_555 1_555 1_555 no
C(20) C(19) H(23) 98(19) 1_555 1_555 1_555 no
H(22) C(19) H(23) 104(25) 1_555 1_555 1_555 no
C(19) C(20) H(24) 107(45) 1_555 1_555 1_555 no
C(19) C(20) H(25) 108(22) 1_555 1_555 1_555 no
C(19) C(20) H(26) 104(21) 1_555 1_555 1_555 no
H(24) C(20) H(25) 122(42) 1_555 1_555 1_555 no
H(24) C(20) H(26) 99(44) 1_555 1_555 1_555 no
H(25) C(20) H(26) 113(28) 1_555 1_555 1_555 no
N(1) C(21) C(22) 116(2) 1_555 1_555 1_555 yes
N(1) C(21) H(27) 106(17) 1_555 1_555 1_555 no
N(1) C(21) H(28) 104(13) 1_555 1_555 1_555 no
C(22) C(21) H(27) 106(16) 1_555 1_555 1_555 no
C(22) C(21) H(28) 113(13) 1_555 1_555 1_555 no
H(27) C(21) H(28) 108(23) 1_555 1_555 1_555 no
C(21) C(22) C(23) 107(2) 1_555 1_555 1_555 yes
C(21) C(22) H(29) 107(13) 1_555 1_555 1_555 no
C(21) C(22) H(30) 110(17) 1_555 1_555 1_555 no
C(23) C(22) H(29) 111(13) 1_555 1_555 1_555 no
C(23) C(22) H(30) 103(19) 1_555 1_555 1_555 no
H(29) C(22) H(30) 116(22) 1_555 1_555 1_555 no
C(22) C(23) C(24) 113(3) 1_555 1_555 1_555 yes
C(22) C(23) H(31) 105(34) 1_555 1_555 1_555 no
C(22) C(23) H(32) 111(15) 1_555 1_555 1_555 no
C(24) C(23) H(31) 105(34) 1_555 1_555 1_555 no
C(24) C(23) H(32) 105(16) 1_555 1_555 1_555 no
H(31) C(23) H(32) 115(34) 1_555 1_555 1_555 no
C(23) C(24) H(33) 114(25) 1_555 1_555 1_555 no
C(23) C(24) H(34) 107(18) 1_555 1_555 1_555 no
C(23) C(24) H(35) 123(22) 1_555 1_555 1_555 no
H(33) C(24) H(34) 126(31) 1_555 1_555 1_555 no
H(33) C(24) H(35) 84(33) 1_555 1_555 1_555 no
H(34) C(24) H(35) 97(25) 1_555 1_555 1_555 no
N(1) C(25) C(26) 113(2) 1_555 1_555 1_555 yes
N(1) C(25) H(36) 100(16) 1_555 1_555 1_555 no
N(1) C(25) H(37) 110(13) 1_555 1_555 1_555 no
C(26) C(25) H(36) 108(15) 1_555 1_555 1_555 no
C(26) C(25) H(37) 109(12) 1_555 1_555 1_555 no
H(36) C(25) H(37) 112(19) 1_555 1_555 1_555 no
C(25) C(26) C(27) 110(2) 1_555 1_555 1_555 yes
C(25) C(26) H(38) 116(16) 1_555 1_555 1_555 no
C(25) C(26) H(39) 103(25) 1_555 1_555 1_555 no
C(27) C(26) H(38) 109(18) 1_555 1_555 1_555 no
C(27) C(26) H(39) 125(26) 1_555 1_555 1_555 no
H(38) C(26) H(39) 90(29) 1_555 1_555 1_555 no
C(26) C(27) C(28) 112(3) 1_555 1_555 1_555 yes
C(26) C(27) H(40) 112(24) 1_555 1_555 1_555 no
C(26) C(27) H(41) 101(14) 1_555 1_555 1_555 no
C(28) C(27) H(40) 99(20) 1_555 1_555 1_555 no
C(28) C(27) H(41) 109(15) 1_555 1_555 1_555 no
H(40) C(27) H(41) 121(24) 1_555 1_555 1_555 no
C(27) C(28) H(42) 106(22) 1_555 1_555 1_555 no
C(27) C(28) H(43) 92(19) 1_555 1_555 1_555 no
C(27) C(28) H(44) 102(27) 1_555 1_555 1_555 no
H(42) C(28) H(43) 113(27) 1_555 1_555 1_555 no
H(42) C(28) H(44) 111(37) 1_555 1_555 1_555 no
H(43) C(28) H(44) 124(35) 1_555 1_555 1_555 no

loop_
_geom_bond_atom_site_label_1
_geom_bond_atom_site_label_2
_geom_bond_distance
_geom_bond_site_symmetry_1
_geom_bond_site_symmetry_2
_geom_bond_publ_flag
Au(1) S(1) 2.26(1) 1_555 1_555 yes
Au(1) S(2) 2.30(1) 1_555 1_555 yes
Cl(1) C(2) 1.74(4) 1_555 1_555 yes
Cl(2) C(8) 1.75(4) 1_555 1_555 yes
S(1) C(1) 1.76(5) 1_555 1_555 yes
S(2) C(7) 1.78(5) 1_555 1_555 yes
N(1) C(13) 1.50(4) 1_555 1_555 yes
N(1) C(17) 1.55(4) 1_555 1_555 yes
N(1) C(21) 1.59(4) 1_555 1_555 yes
N(1) C(25) 1.53(4) 1_555 1_555 yes
C(1) C(2) 1.47(5) 1_555 1_555 yes
C(1) C(6) 1.44(5) 1_555 1_555 yes
C(2) C(3) 1.38(5) 1_555 1_555 yes
C(3) C(4) 1.37(5) 1_555 1_555 yes
C(3) H(1) 0.9(2) 1_555 1_555 no
C(4) C(5) 1.39(5) 1_555 1_555 yes
C(4) H(2) 1.0(2) 1_555 1_555 no
C(5) C(6) 1.37(6) 1_555 1_555 yes
C(5) H(3) 1.0(3) 1_555 1_555 no
C(6) H(4) 1.2(3) 1_555 1_555 no
C(7) C(8) 1.41(5) 1_555 1_555 yes
C(7) C(12) 1.43(5) 1_555 1_555 yes
C(8) C(9) 1.35(6) 1_555 1_555 yes
C(9) C(10) 1.34(5) 1_555 1_555 yes
C(9) H(5) 1.0(3) 1_555 1_555 no
C(10) C(11) 1.37(6) 1_555 1_555 yes
C(10) H(6) 0.9(3) 1_555 1_555 no
C(11) C(12) 1.43(7) 1_555 1_555 yes
C(11) H(7) 0.9(4) 1_555 1_555 no
C(12) H(8) 0.8(2) 1_555 1_555 no
C(13) C(14) 1.51(4) 1_555 1_555 yes
C(13) H(9) 0.8(3) 1_555 1_555 no
C(13) H(10) 1.0(2) 1_555 1_555 no
C(14) C(15) 1.57(4) 1_555 1_555 yes
C(14) H(11) 1.0(3) 1_555 1_555 no
C(14) H(12) 0.9(2) 1_555 1_555 no
C(15) C(16) 1.60(6) 1_555 1_555 yes
C(15) H(13) 1.0(3) 1_555 1_555 no
C(15) H(14) 1.0(3) 1_555 1_555 no
C(16) H(15) 0.8(4) 1_555 1_555 no
C(16) H(16) 1.1(3) 1_555 1_555 no
C(16) H(17) 0.9(4) 1_555 1_555 no
C(17) C(18) 1.51(4) 1_555 1_555 yes
C(17) H(18) 1.0(2) 1_555 1_555 no
C(17) H(19) 0.9(2) 1_555 1_555 no
C(18) C(19) 1.51(4) 1_555 1_555 yes
C(18) H(20) 0.9(2) 1_555 1_555 no
C(18) H(21) 1.0(2) 1_555 1_555 no
C(19) C(20) 1.45(6) 1_555 1_555 yes
C(19) H(22) 0.8(2) 1_555 1_555 no
C(19) H(23) 0.9(2) 1_555 1_555 no
C(20) H(24) 0.7(4) 1_555 1_555 no
C(20) H(25) 0.8(2) 1_555 1_555 no
C(20) H(26) 1.2(4) 1_555 1_555 no
C(21) C(22) 1.49(5) 1_555 1_555 yes
C(21) H(27) 0.9(3) 1_555 1_555 no
C(21) H(28) 1.0(2) 1_555 1_555 no
C(22) C(23) 1.56(4) 1_555 1_555 yes
C(22) H(29) 0.9(2) 1_555 1_555 no
C(22) H(30) 0.8(2) 1_555 1_555 no
C(23) C(24) 1.48(6) 1_555 1_555 yes
C(23) H(31) 0.8(4) 1_555 1_555 no
C(23) H(32) 0.9(2) 1_555 1_555 no
C(24) H(33) 1.0(3) 1_555 1_555 no
C(24) H(34) 1.0(3) 1_555 1_555 no
C(24) H(35) 0.9(4) 1_555 1_555 no
C(25) C(26) 1.58(4) 1_555 1_555 yes
C(25) H(36) 0.9(2) 1_555 1_555 no
C(25) H(37) 1.0(2) 1_555 1_555 no
C(26) C(27) 1.53(6) 1_555 1_555 yes
C(26) H(38) 1.0(3) 1_555 1_555 no
C(26) H(39) 0.9(4) 1_555 1_555 no
C(27) C(28) 1.55(6) 1_555 1_555 yes
C(27) H(40) 0.9(3) 1_555 1_555 no
C(27) H(41) 1.0(3) 1_555 1_555 no
C(28) H(42) 0.9(3) 1_555 1_555 no
C(28) H(43) 1.2(4) 1_555 1_555 no
C(28) H(44) 0.7(3) 1_555 1_555 no

loop_
_geom_contact_atom_site_label_1
_geom_contact_atom_site_label_2
_geom_contact_distance
_geom_contact_site_symmetry_1
_geom_contact_site_symmetry_2
_geom_contact_publ_flag
Au(1) H(18) 3.0(2) 1_555 4_555 ?
Au(1) H(11) 3.2(3) 1_555 4_555 ?
Au(1) H(10) 3.2(2) 1_555 3_545 ?
Au(1) H(9) 3.3(3) 1_555 3_545 ?
Au(1) H(6) 3.5(3) 1_555 3_545 ?
Au(1) H(12) 3.5(2) 1_555 4_555 ?
Au(1) H(2) 3.6(2) 1_555 3_445 ?
Cl(1) H(41) 3.0(2) 1_555 4_655 ?
Cl(1) H(33) 3.1(3) 1_555 2_665 ?
Cl(1) H(7) 3.2(4) 1_555 3_545 ?
Cl(1) H(43) 3.3(4) 1_555 4_655 ?
Cl(1) H(42) 3.4(3) 1_555 4_655 ?
Cl(1) H(29) 3.5(2) 1_555 2_665 ?
Cl(1) H(17) 3.5(3) 1_555 2_655 ?
Cl(2) H(41) 3.1(3) 1_555 3_545 ?
Cl(2) H(21) 3.2(2) 1_555 1_545 ?
Cl(2) H(29) 3.3(2) 1_555 1_545 ?
Cl(2) H(26) 3.3(4) 1_555 1_545 ?
Cl(2) H(38) 3.3(3) 1_555 3_545 ?
Cl(2) H(39) 3.4(4) 1_555 3_545 ?
Cl(2) H(3) 3.4(3) 1_555 3_445 ?
Cl(2) H(23) 3.4(3) 1_555 1_545 ?
Cl(2) H(31) 3.5(4) 1_555 1_545 ?
Cl(2) H(42) 3.5(4) 1_555 4_555 ?
S(1) H(11) 3.1(3) 1_555 4_555 ?
S(1) H(22) 3.2(2) 1_555 4_555 ?
S(1) H(18) 3.3(2) 1_555 4_555 ?
S(1) H(35) 3.3(4) 1_555 2_665 ?
S(1) H(6) 3.5(3) 1_555 3_545 ?
S(1) H(33) 3.6(4) 1_555 2_665 ?
S(1) H(7) 3.6(4) 1_555 3_545 ?
S(2) H(10) 2.7(2) 1_555 3_545 ?
S(2) H(26) 2.9(4) 1_555 1_545 ?
S(2) H(39) 3.1(4) 1_555 3_545 ?
S(2) H(2) 3.1(2) 1_555 3_445 ?
S(2) H(3) 3.2(3) 1_555 3_445 ?
S(2) H(28) 3.3(2) 1_555 3_545 ?
S(2) H(37) 3.5(2) 1_555 4_555 ?
C(1) H(34) 3.4(3) 1_555 1_645 ?
C(2) H(34) 3.2(3) 1_555 1_645 ?
C(2) H(29) 3.4(2) 1_555 2_665 ?
C(2) H(19) 3.5(2) 1_555 2_665 ?
C(3) H(19) 2.9(2) 1_555 2_665 ?
C(3) H(34) 3.1(3) 1_555 1_645 ?
C(3) H(42) 3.5(3) 1_555 4_655 ?
C(3) H(41) 3.6(2) 1_555 4_655 ?
C(4) H(34) 3.2(4) 1_555 1_645 ?
C(4) H(19) 3.2(2) 1_555 2_665 ?
C(4) H(26) 3.4(4) 1_555 3_545 ?
C(4) H(36) 3.5(2) 1_555 2_665 ?
C(4) H(18) 3.6(2) 1_555 2_665 ?
C(5) H(21) 3.0(2) 1_555 3_545 ?
C(5) H(26) 3.2(4) 1_555 3_545 ?
C(5) H(44) 3.2(3) 1_555 2_665 ?
C(5) H(36) 3.3(2) 1_555 2_665 ?
C(5) H(20) 3.5(2) 1_555 3_545 ?
C(5) H(34) 3.5(4) 1_555 1_645 ?
C(6) H(44) 3.4(3) 1_555 2_665 ?
C(6) H(21) 3.4(2) 1_555 3_545 ?
C(6) H(27) 3.5(3) 1_555 3_545 ?
C(6) H(9) 3.5(3) 1_555 3_545 ?
C(6) H(34) 3.5(4) 1_555 1_645 ?
C(6) H(36) 3.6(2) 1_555 2_665 ?
C(7) H(28) 3.0(3) 1_555 3_545 ?
C(7) H(40) 3.4(3) 1_555 4_555 ?
C(7) H(39) 3.4(4) 1_555 3_545 ?
C(7) H(38) 3.5(3) 1_555 3_545 ?
C(8) H(16) 3.3(3) 1_555 1_555 ?
C(8) H(40) 3.3(3) 1_555 4_555 ?
C(8) H(38) 3.4(3) 1_555 3_545 ?
C(8) H(42) 3.5(3) 1_555 4_555 ?
C(8) H(44) 3.5(3) 1_555 4_555 ?
C(8) H(39) 3.6(4) 1_555 3_545 ?
C(9) H(16) 2.9(3) 1_555 1_555 ?
C(9) H(14) 3.4(3) 1_555 1_555 ?
C(9) H(40) 3.5(3) 1_555 4_555 ?
C(9) H(2) 3.6(2) 1_555 1_455 ?
C(10) H(22) 3.3(3) 1_555 2_565 ?
C(10) H(14) 3.4(3) 1_555 1_555 ?
C(10) H(13) 3.4(3) 1_555 1_555 ?
C(10) H(16) 3.4(3) 1_555 1_555 ?
C(10) H(40) 3.5(3) 1_555 4_555 ?
C(10) H(2) 3.5(2) 1_555 1_455 ?
C(11) H(32) 3.2(3) 1_555 3_545 ?
C(11) H(22) 3.3(3) 1_555 2_565 ?
C(11) H(25) 3.4(3) 1_555 2_565 ?
C(11) H(40) 3.5(3) 1_555 4_555 ?
C(12) H(28) 3.2(3) 1_555 3_545 ?
C(12) H(12) 3.3(2) 1_555 4_555 ?
C(12) H(32) 3.4(2) 1_555 3_545 ?
C(12) H(40) 3.4(3) 1_555 4_555 ?
C(12) H(17) 3.6(4) 1_555 4_555 ?
C(14) H(35) 3.5(4) 1_555 3_545 ?
C(14) H(25) 3.6(3) 1_555 3_445 ?
C(15) H(35) 3.4(4) 1_555 3_545 ?
C(15) H(6) 3.4(3) 1_555 1_555 ?
C(15) H(5) 3.4(4) 1_555 1_555 ?
C(15) H(25) 3.5(3) 1_555 3_445 ?
C(16) H(43) 2.9(4) 1_555 3_545 ?
C(16) H(38) 3.2(3) 1_555 3_545 ?
C(16) H(5) 3.4(4) 1_555 1_555 ?
C(16) H(30) 3.5(3) 1_555 3_545 ?
C(18) H(3) 3.2(3) 1_555 3_455 ?
C(19) H(41) 3.5(3) 1_555 3_555 ?
C(19) H(7) 3.6(4) 1_555 2_564 ?
C(20) H(14) 3.2(3) 1_555 3_555 ?
C(20) H(7) 3.5(4) 1_555 2_564 ?
C(20) H(3) 3.5(3) 1_555 3_455 ?
C(21) H(4) 3.4(3) 1_555 3_455 ?
C(23) H(13) 3.5(3) 1_555 3_455 ?
C(23) H(42) 3.6(3) 1_555 4_565 ?
C(24) H(13) 3.1(3) 1_555 3_455 ?
C(24) H(20) 3.5(2) 1_555 3_455 ?
C(26) H(16) 3.5(3) 1_555 3_455 ?
C(27) H(23) 3.1(2) 1_555 3_445 ?
C(27) H(1) 3.2(2) 1_555 4_354 ?
C(27) H(25) 3.6(3) 1_555 3_445 ?
C(28) H(4) 3.4(3) 1_555 2_464 ?
C(28) H(1) 3.5(2) 1_555 4_354 ?
C(28) H(31) 3.5(4) 1_555 4_464 ?
C(28) H(3) 3.5(3) 1_555 2_464 ?
H(1) H(41) 2.7(3) 1_555 4_655 ?
H(1) H(42) 2.8(3) 1_555 4_655 ?
H(1) H(19) 2.9(3) 1_555 2_665 ?
H(1) H(23) 3.0(4) 1_555 2_665 ?
H(1) H(40) 3.2(4) 1_555 4_655 ?
H(1) H(34) 3.4(4) 1_555 1_645 ?
H(1) H(22) 3.5(3) 1_555 2_665 ?
H(1) H(5) 3.6(5) 1_555 1_655 ?
H(2) H(26) 3.0(5) 1_555 3_545 ?
H(2) H(6) 3.0(3) 1_555 1_655 ?
H(2) H(5) 3.1(4) 1_555 1_655 ?
H(2) H(18) 3.2(3) 1_555 2_665 ?
H(2) H(19) 3.4(3) 1_555 2_665 ?
H(2) H(24) 3.5(6) 1_555 3_545 ?
H(2) H(14) 3.6(4) 1_555 1_655 ?
H(3) H(26) 2.6(5) 1_555 3_545 ?
H(3) H(44) 2.9(4) 1_555 2_665 ?
H(3) H(20) 3.2(3) 1_555 3_545 ?
H(3) H(24) 3.4(5) 1_555 3_545 ?
H(3) H(27) 3.4(4) 1_555 3_545 ?
H(4) H(27) 2.5(4) 1_555 3_545 ?
H(4) H(9) 3.0(4) 1_555 3_545 ?
H(4) H(44) 3.2(4) 1_555 2_665 ?
H(4) H(21) 3.2(4) 1_555 3_545 ?
H(4) H(43) 3.4(5) 1_555 2_665 ?
H(4) H(28) 3.5(4) 1_555 3_545 ?
H(5) H(16) 2.6(5) 1_555 1_555 ?
H(5) H(14) 2.9(5) 1_555 1_555 ?
H(5) H(33) 3.3(5) 1_555 1_545 ?
H(5) H(24) 3.5(6) 1_555 3_445 ?
H(5) H(17) 3.6(5) 1_555 1_555 ?
H(6) H(14) 3.0(4) 1_555 1_555 ?
H(6) H(22) 3.0(4) 1_555 2_565 ?
H(6) H(13) 3.1(4) 1_555 1_555 ?
H(7) H(25) 3.0(4) 1_555 2_565 ?
H(7) H(22) 3.0(4) 1_555 2_565 ?
H(7) H(17) 3.3(5) 1_555 4_555 ?
H(7) H(32) 3.3(4) 1_555 3_545 ?
H(8) H(12) 2.9(3) 1_555 4_555 ?
H(8) H(17) 2.9(4) 1_555 4_555 ?
H(8) H(28) 3.3(4) 1_555 3_545 ?
H(8) H(32) 3.5(3) 1_555 3_545 ?
H(10) H(26) 3.6(4) 1_555 3_445 ?
H(11) H(35) 3.0(5) 1_555 3_545 ?
H(12) H(25) 3.0(3) 1_555 3_445 ?
H(13) H(35) 2.6(5) 1_555 3_545 ?
H(13) H(32) 2.9(4) 1_555 3_545 ?
H(13) H(34) 3.0(4) 1_555 3_545 ?
H(14) H(25) 2.9(4) 1_555 3_445 ?
H(14) H(26) 3.1(5) 1_555 3_445 ?
H(14) H(24) 3.2(7) 1_555 3_445 ?
H(15) H(43) 2.7(6) 1_555 3_545 ?
H(15) H(30) 2.9(5) 1_555 3_545 ?
H(15) H(38) 3.1(5) 1_555 3_545 ?
H(15) H(35) 3.2(6) 1_555 3_545 ?
H(15) H(32) 3.4(5) 1_555 3_545 ?
H(16) H(38) 2.6(4) 1_555 3_545 ?
H(16) H(43) 2.7(5) 1_555 3_545 ?
H(16) H(41) 3.5(4) 1_555 3_545 ?
H(16) H(32) 3.6(4) 1_555 3_545 ?
H(17) H(43) 2.8(5) 1_555 3_545 ?
H(17) H(25) 3.1(4) 1_555 3_445 ?
H(20) H(35) 2.8(4) 1_555 3_545 ?
H(20) H(34) 3.3(3) 1_555 3_545 ?
H(20) H(33) 3.5(4) 1_555 3_545 ?
H(23) H(41) 2.6(4) 1_555 3_555 ?
H(23) H(40) 2.9(4) 1_555 3_555 ?
H(24) H(33) 3.2(6) 1_555 3_545 ?
H(24) H(35) 3.4(6) 1_555 3_545 ?
H(25) H(40) 3.2(4) 1_555 3_555 ?
H(25) H(39) 3.3(5) 1_555 3_555 ?
H(25) H(41) 3.6(4) 1_555 3_555 ?
H(26) H(39) 3.3(6) 1_555 3_555 ?
H(31) H(42) 2.8(5) 1_555 4_565 ?

loop_
_geom_torsion_atom_site_label_1
_geom_torsion_atom_site_label_2
_geom_torsion_atom_site_label_3
_geom_torsion_atom_site_label_4
_geom_torsion
_geom_torsion_site_symmetry_1
_geom_torsion_site_symmetry_2
_geom_torsion_site_symmetry_3
_geom_torsion_site_symmetry_4
_geom_torsion_publ_flag
Au(1) S(1) C(1) C(2) -160(1) 1_555 1_555 1_555 1_555 yes
Au(1) S(1) C(1) C(6) 25(3) 1_555 1_555 1_555 1_555 yes
Au(1) S(2) C(7) C(8) -174(2) 1_555 1_555 1_555 1_555 yes
Au(1) S(2) C(7) C(12) -3(3) 1_555 1_555 1_555 1_555 yes
Cl(1) C(2) C(1) S(1) 3(3) 1_555 1_555 1_555 1_555 yes
Cl(1) C(2) C(1) C(6) 178(2) 1_555 1_555 1_555 1_555 yes
Cl(1) C(2) C(3) C(4) -179(2) 1_555 1_555 1_555 1_555 yes
Cl(2) C(8) C(7) S(2) -7(3) 1_555 1_555 1_555 1_555 yes
Cl(2) C(8) C(7) C(12) -179(2) 1_555 1_555 1_555 1_555 yes
Cl(2) C(8) C(9) C(10) -178(3) 1_555 1_555 1_555 1_555 yes
S(1) Au(1) S(2) C(7) 150(5) 1_555 1_555 1_555 1_555 yes
S(1) C(1) C(2) C(3) -179(2) 1_555 1_555 1_555 1_555 yes
S(1) C(1) C(6) C(5) 175(2) 1_555 1_555 1_555 1_555 yes
S(2) Au(1) S(1) C(1) 133(5) 1_555 1_555 1_555 1_555 yes
S(2) C(7) C(8) C(9) 176(3) 1_555 1_555 1_555 1_555 yes
S(2) C(7) C(12) C(11) -175(3) 1_555 1_555 1_555 1_555 yes
N(1) C(13) C(14) C(15) 176(2) 1_555 1_555 1_555 1_555 yes
N(1) C(17) C(18) C(19) -177(2) 1_555 1_555 1_555 1_555 yes
N(1) C(21) C(22) C(23) 177(3) 1_555 1_555 1_555 1_555 yes
N(1) C(25) C(26) C(27) -160(3) 1_555 1_555 1_555 1_555 yes
C(1) C(2) C(3) C(4) 3(4) 1_555 1_555 1_555 1_555 yes
C(1) C(6) C(5) C(4) 3(5) 1_555 1_555 1_555 1_555 yes
C(2) C(1) C(6) C(5) 0(5) 1_555 1_555 1_555 1_555 yes
C(2) C(3) C(4) C(5) 1(5) 1_555 1_555 1_555 1_555 yes
C(3) C(2) C(1) C(6) -4(4) 1_555 1_555 1_555 1_555 yes
C(3) C(4) C(5) C(6) -4(5) 1_555 1_555 1_555 1_555 yes
C(7) C(8) C(9) C(10) -2(6) 1_555 1_555 1_555 1_555 yes
C(7) C(12) C(11) C(10) 1(6) 1_555 1_555 1_555 1_555 yes
C(8) C(7) C(12) C(11) -4(5) 1_555 1_555 1_555 1_555 yes
C(8) C(9) C(10) C(11) -1(7) 1_555 1_555 1_555 1_555 yes
C(9) C(8) C(7) C(12) 5(6) 1_555 1_555 1_555 1_555 yes
C(9) C(10) C(11) C(12) 1(7) 1_555 1_555 1_555 1_555 yes
C(13) N(1) C(17) C(18) -53(3) 1_555 1_555 1_555 1_555 yes
C(13) N(1) C(21) C(22) -179(3) 1_555 1_555 1_555 1_555 yes
C(13) N(1) C(25) C(26) 59(3) 1_555 1_555 1_555 1_555 yes
C(13) C(14) C(15) C(16) -179(4) 1_555 1_555 1_555 1_555 yes
C(14) C(13) N(1) C(17) -57(4) 1_555 1_555 1_555 1_555 yes
C(14) C(13) N(1) C(21) 178(3) 1_555 1_555 1_555 1_555 yes
C(14) C(13) N(1) C(25) 60(4) 1_555 1_555 1_555 1_555 yes
C(17) N(1) C(21) C(22) 54(4) 1_555 1_555 1_555 1_555 yes
C(17) N(1) C(25) C(26) -175(3) 1_555 1_555 1_555 1_555 yes
C(17) C(18) C(19) C(20) -176(3) 1_555 1_555 1_555 1_555 yes
C(18) C(17) N(1) C(21) 68(3) 1_555 1_555 1_555 1_555 yes
C(18) C(17) N(1) C(25) -175(2) 1_555 1_555 1_555 1_555 yes
C(21) N(1) C(25) C(26) -58(3) 1_555 1_555 1_555 1_555 yes
C(21) C(22) C(23) C(24) 178(4) 1_555 1_555 1_555 1_555 yes
C(22) C(21) N(1) C(25) -59(4) 1_555 1_555 1_555 1_555 yes
C(25) C(26) C(27) C(28) -60(5) 1_555 1_555 1_555 1_555 yes
